data_4118785
loop_
_publ_author_name
'K. C. Nicolaou'
'Min Lu'
'Sotirios Totokotsopoulos'
'Philipp Heretsch'
'Denis Gigu\`ere'
'Ya-Ping Sun'
'David Sarlah'
'Thu H. Nguyen'
'Ian C. Wolf'
'Donald F. Smee'
'Craig W. Day'
'Selina Bopp'
'Elizabeth A. Winzeler'

_publ_section_title
;
 Synthesis and Biological Evaluation of Epidithio-, Epitetrathio-, and
 bis-(Methylthio)diketopiperazines: Synthetic Methodology,
 Enantioselective Total Synthesis of Epicoccin G, 8,8'-epi-ent-Rostratin
 B, Gliotoxin, Gliotoxin G, Emethallicin E, and Haematocin and Discovery
 of New Antiviral and Antimalarial Agents
;
_journal_name_full 'Journal of the American Chemical Society'
_journal_page_first 17320
_journal_page_last 17332
_journal_paper_doi 10.1021/ja308429f
_journal_volume 134
_journal_year 2012
_chemical_formula_sum 'C15 H21 N3 O6'
_chemical_formula_weight 339.35
_chemical_name_systematic
; 
 ? 
;
_space_group_IT_number 4
_symmetry_cell_setting monoclinic
_symmetry_space_group_name_Hall 'P 2yb'
_symmetry_space_group_name_H-M 'P 1 21 1'
_atom_sites_solution_hydrogens geom
_atom_sites_solution_primary direct
_atom_sites_solution_secondary difmap
_audit_creation_method SHELXL-97
_cell_angle_alpha 90.00
_cell_angle_beta 95.204(6)
_cell_angle_gamma 90.00
_cell_formula_units_Z 2
_cell_length_a 6.602(3)
_cell_length_b 10.144(5)
_cell_length_c 12.973(7)
_cell_measurement_reflns_used 2397
_cell_measurement_temperature 296(2)
_cell_measurement_theta_max 27.37
_cell_measurement_theta_min 2.55
_cell_volume 865.2(7)
_computing_cell_refinement 'Bruker SAINT'
_computing_data_collection 'Bruker APEX2'
_computing_data_reduction 'Bruker SAINT'
_computing_molecular_graphics 'Bruker SHELXTL'
_computing_publication_material 'Bruker SHELXTL'
_computing_structure_refinement 'SHELXL-97 (Sheldrick, 2008)'
_computing_structure_solution 'SHELXS-97 (Sheldrick, 2008)'
_diffrn_ambient_temperature 296(2)
_diffrn_measured_fraction_theta_full 0.998
_diffrn_measured_fraction_theta_max 0.998
_diffrn_measurement_device_type 'Bruker APEX-I CCD'
_diffrn_measurement_method '\f and \w scans'
_diffrn_radiation_monochromator graphite
_diffrn_radiation_source 'fine-focus sealed tube'
_diffrn_radiation_type MoK\a
_diffrn_radiation_wavelength 0.71073
_diffrn_reflns_av_R_equivalents 0.0620
_diffrn_reflns_av_sigmaI/netI 0.0838
_diffrn_reflns_limit_h_max 7
_diffrn_reflns_limit_h_min -7
_diffrn_reflns_limit_k_max 12
_diffrn_reflns_limit_k_min -12
_diffrn_reflns_limit_l_max 15
_diffrn_reflns_limit_l_min -15
_diffrn_reflns_number 7837
_diffrn_reflns_theta_full 25.00
_diffrn_reflns_theta_max 25.00
_diffrn_reflns_theta_min 2.55
_exptl_absorpt_coefficient_mu 0.102
_exptl_absorpt_correction_T_max 0.9939
_exptl_absorpt_correction_T_min 0.9829
_exptl_absorpt_correction_type multi-scan
_exptl_absorpt_process_details 'SADABS (Sheldrick, 1999)'
_exptl_crystal_colour Colourless
_exptl_crystal_density_diffrn 1.303
_exptl_crystal_description Plate-like
_exptl_crystal_F_000 360
_exptl_crystal_size_max 0.17
_exptl_crystal_size_mid 0.11
_exptl_crystal_size_min 0.06
_refine_diff_density_max 0.385
_refine_diff_density_min -0.275
_refine_diff_density_rms 0.090
_refine_ls_abs_structure_details 'Flack H D (1983), Acta Cryst. A39, 876-881'
_refine_ls_abs_structure_Flack 0(2)
_refine_ls_extinction_coef 0.183(19)
_refine_ls_extinction_expression Fc^*^=kFc[1+0.001xFc^2^\l^3^/sin(2\q)]^-1/4^
_refine_ls_extinction_method SHELXL
_refine_ls_goodness_of_fit_ref 1.033
_refine_ls_hydrogen_treatment constr
_refine_ls_matrix_type full
_refine_ls_number_parameters 223
_refine_ls_number_reflns 3018
_refine_ls_number_restraints 1
_refine_ls_restrained_S_all 1.033
_refine_ls_R_factor_all 0.1146
_refine_ls_R_factor_gt 0.0743
_refine_ls_shift/su_max 0.036
_refine_ls_shift/su_mean 0.005
_refine_ls_structure_factor_coef Fsqd
_refine_ls_weighting_details 'calc w=1/[\s^2^(Fo^2^)+(0.1200P)^2^+0.0000P] where P=(Fo^2^+2Fc^2^)/3'
_refine_ls_weighting_scheme calc
_refine_ls_wR_factor_gt 0.1753
_refine_ls_wR_factor_ref 0.2012
_reflns_number_gt 2076
_reflns_number_total 3018
_reflns_threshold_expression >2sigma(I)
_cod_data_source_file ja308429f_si_005.cif
_cod_data_source_block sotos2_0m
_cod_original_cell_volume 865.1(8)
_cod_database_code 4118785

loop_
_symmetry_equiv_pos_as_xyz
'x, y, z'
'-x, y+1/2, -z'

loop_
_atom_site_label
_atom_site_type_symbol
_atom_site_fract_x
_atom_site_fract_y
_atom_site_fract_z
_atom_site_U_iso_or_equiv
_atom_site_adp_type
_atom_site_occupancy
_atom_site_symmetry_multiplicity
_atom_site_calc_flag
_atom_site_refinement_flags
O1 O 0.2432(6) -0.1983(3) 0.5535(3) 0.0563(10) Uani 1 1 d .
O2 O 0.1822(6) 0.2078(4) 0.4498(3) 0.0486(10) Uani 1 1 d .
H2 H 0.2257 0.1499 0.4136 0.058 Uiso 1 1 calc R
O3 O 0.8289(6) 0.2750(4) 0.7407(3) 0.0598(11) Uani 1 1 d .
O4 O 0.8235(6) 0.1821(5) 0.8960(3) 0.0734(14) Uani 1 1 d .
O5 O 0.3041(6) 0.4145(4) 0.6277(3) 0.0498(10) Uani 1 1 d .
O6 O 0.4260(6) 0.4001(3) 0.7972(3) 0.0479(9) Uani 1 1 d .
N1 N 0.4078(6) 0.2209(4) 0.7008(3) 0.0375(10) Uani 1 1 d .
N2 N 0.0300(7) -0.0201(5) 0.6472(4) 0.0544(12) Uani 1 1 d .
N3 N 0.1888(7) -0.0284(4) 0.7049(4) 0.0482(11) Uani 1 1 d .
C1 C 0.3638(7) 0.1409(4) 0.6090(4) 0.0377(12) Uani 1 1 d .
H1 H 0.4714 0.1528 0.5625 0.045 Uiso 1 1 calc R
C2 C 0.1566(7) 0.1566(5) 0.5480(4) 0.0394(12) Uani 1 1 d .
H2A H 0.0715 0.2163 0.5849 0.047 Uiso 1 1 calc R
C3 C 0.0579(8) 0.0178(5) 0.5398(4) 0.0468(13) Uani 1 1 d .
H3 H -0.0726 0.0200 0.4973 0.056 Uiso 1 1 calc R
C4 C 0.2049(8) -0.0769(5) 0.4950(4) 0.0470(13) Uani 1 1 d .
H4 H 0.2131 -0.0782 0.4199 0.056 Uiso 1 1 calc R
C5 C 0.3892(8) -0.0911(5) 0.5627(4) 0.0441(12) Uani 1 1 d .
H5 H 0.5190 -0.1013 0.5324 0.053 Uiso 1 1 calc R
C6 C 0.3786(7) -0.0001(4) 0.6565(4) 0.0346(11) Uani 1 1 d .
C7 C 0.5549(8) 0.0107(5) 0.7392(5) 0.0478(13) Uani 1 1 d .
H7A H 0.6836 -0.0011 0.7098 0.057 Uiso 1 1 calc R
H7B H 0.5437 -0.0547 0.7930 0.057 Uiso 1 1 calc R
C8 C 0.5374(7) 0.1496(5) 0.7821(4) 0.0399(12) Uani 1 1 d .
H8 H 0.4708 0.1472 0.8466 0.048 Uiso 1 1 calc R
C9 C 0.7448(8) 0.2134(5) 0.8007(4) 0.0417(12) Uani 1 1 d .
C11 C 1.0299(11) 0.2281(11) 0.9246(7) 0.111(3) Uani 1 1 d .
H11A H 1.1112 0.2142 0.8679 0.134 Uiso 1 1 calc R
H11B H 1.0872 0.1800 0.9840 0.134 Uiso 1 1 calc R
H11C H 1.0273 0.3204 0.9409 0.134 Uiso 1 1 calc R
C12 C 0.3738(7) 0.3532(4) 0.7023(4) 0.0370(12) Uani 1 1 d .
C13 C 0.4257(9) 0.5434(5) 0.8171(5) 0.0532(15) Uani 1 1 d .
C14 C 0.5022(13) 0.5498(8) 0.9299(5) 0.094(3) Uani 1 1 d .
H14A H 0.4203 0.4939 0.9691 0.113 Uiso 1 1 calc R
H14B H 0.4941 0.6390 0.9540 0.113 Uiso 1 1 calc R
H14C H 0.6411 0.5206 0.9386 0.113 Uiso 1 1 calc R
C15 C 0.5689(12) 0.6099(7) 0.7511(7) 0.087(2) Uani 1 1 d .
H15A H 0.6926 0.5599 0.7524 0.104 Uiso 1 1 calc R
H15B H 0.5986 0.6970 0.7773 0.104 Uiso 1 1 calc R
H15C H 0.5076 0.6156 0.6813 0.104 Uiso 1 1 calc R
C16 C 0.2052(11) 0.5993(7) 0.7988(7) 0.086(2) Uani 1 1 d .
H16A H 0.1648 0.6024 0.7259 0.103 Uiso 1 1 calc R
H16B H 0.2014 0.6866 0.8272 0.103 Uiso 1 1 calc R
H16C H 0.1136 0.5434 0.8322 0.103 Uiso 1 1 calc R

loop_
_atom_site_aniso_label
_atom_site_aniso_U_11
_atom_site_aniso_U_22
_atom_site_aniso_U_33
_atom_site_aniso_U_23
_atom_site_aniso_U_13
_atom_site_aniso_U_12
O1 0.056(2) 0.036(2) 0.076(3) -0.0089(18) 0.0027(19) -0.0080(17)
O2 0.050(2) 0.052(2) 0.041(2) -0.0057(17) -0.0055(16) 0.0077(17)
O3 0.047(2) 0.068(3) 0.065(2) 0.013(2) 0.0067(19) -0.014(2)
O4 0.038(2) 0.118(4) 0.060(3) 0.026(3) -0.0131(19) -0.025(2)
O5 0.055(2) 0.0422(19) 0.050(2) 0.0007(18) -0.0057(17) 0.0047(17)
O6 0.058(2) 0.037(2) 0.048(2) -0.0077(17) 0.0013(17) 0.0028(17)
N1 0.042(2) 0.028(2) 0.040(2) -0.0025(18) -0.0094(18) 0.0069(17)
N2 0.036(3) 0.052(3) 0.077(3) -0.006(3) 0.011(2) -0.010(2)
N3 0.037(3) 0.040(2) 0.068(3) -0.004(2) 0.009(2) -0.0020(19)
C1 0.026(2) 0.039(3) 0.048(3) -0.003(2) 0.002(2) 0.001(2)
C2 0.033(3) 0.040(3) 0.044(3) -0.006(2) -0.001(2) 0.006(2)
C3 0.037(3) 0.050(3) 0.053(3) -0.002(3) 0.002(2) 0.000(2)
C4 0.054(3) 0.027(3) 0.060(3) -0.003(2) 0.007(3) -0.008(2)
C5 0.041(3) 0.034(3) 0.060(3) -0.015(3) 0.015(3) -0.007(2)
C6 0.027(2) 0.033(3) 0.046(3) -0.004(2) 0.010(2) -0.008(2)
C7 0.040(3) 0.041(3) 0.063(3) 0.011(3) 0.002(3) 0.009(2)
C8 0.034(3) 0.039(3) 0.046(3) 0.000(2) 0.000(2) -0.001(2)
C9 0.036(3) 0.046(3) 0.044(3) -0.001(3) 0.001(2) 0.001(2)
C11 0.057(5) 0.159(9) 0.111(6) 0.034(6) -0.027(4) -0.032(5)
C12 0.036(3) 0.033(3) 0.040(3) 0.001(2) -0.004(2) 0.000(2)
C13 0.058(3) 0.035(3) 0.067(4) -0.020(3) 0.003(3) -0.001(2)
C14 0.122(7) 0.081(5) 0.078(5) -0.031(4) -0.001(5) 0.005(5)
C15 0.090(5) 0.059(4) 0.113(7) -0.012(4) 0.027(5) -0.024(4)
C16 0.088(5) 0.068(5) 0.103(6) -0.014(4) 0.014(4) 0.026(4)

loop_
_atom_type_symbol
_atom_type_description
_atom_type_scat_dispersion_real
_atom_type_scat_dispersion_imag
_atom_type_scat_source
C C 0.0033 0.0016 'International Tables Vol C Tables 4.2.6.8 and 6.1.1.4'
H H 0.0000 0.0000 'International Tables Vol C Tables 4.2.6.8 and 6.1.1.4'
N N 0.0061 0.0033 'International Tables Vol C Tables 4.2.6.8 and 6.1.1.4'
O O 0.0106 0.0060 'International Tables Vol C Tables 4.2.6.8 and 6.1.1.4'

loop_
_geom_angle_atom_site_label_1
_geom_angle_atom_site_label_2
_geom_angle_atom_site_label_3
_geom_angle
C5 O1 C4 59.5(3)
C9 O4 C11 115.9(5)
C12 O6 C13 120.5(4)
C12 N1 C1 122.9(4)
C12 N1 C8 123.7(4)
C1 N1 C8 111.8(4)
N3 N2 C3 114.8(4)
N2 N3 C6 115.7(4)
N1 C1 C2 118.1(4)
N1 C1 C6 100.8(4)
C2 C1 C6 108.8(4)
O2 C2 C1 109.5(4)
O2 C2 C3 111.0(4)
C1 C2 C3 107.0(4)
N2 C3 C4 109.7(4)
N2 C3 C2 105.1(4)
C4 C3 C2 108.7(4)
C5 C4 O1 60.1(3)
C5 C4 C3 111.3(4)
O1 C4 C3 114.9(4)
C4 C5 O1 60.4(3)
C4 C5 C6 109.0(4)
O1 C5 C6 116.0(4)
N3 C6 C7 109.8(4)
N3 C6 C5 108.8(4)
C7 C6 C5 121.2(4)
N3 C6 C1 108.8(4)
C7 C6 C1 103.3(4)
C5 C6 C1 104.2(4)
C6 C7 C8 104.3(4)
N1 C8 C9 111.1(4)
N1 C8 C7 104.4(4)
C9 C8 C7 110.9(4)
O3 C9 O4 124.9(5)
O3 C9 C8 126.6(5)
O4 C9 C8 108.4(4)
O5 C12 O6 127.2(4)
O5 C12 N1 123.2(4)
O6 C12 N1 109.6(4)
O6 C13 C15 109.5(5)
O6 C13 C14 101.9(5)
C15 C13 C14 111.3(6)
O6 C13 C16 110.3(5)
C15 C13 C16 112.3(6)
C14 C13 C16 111.0(6)

loop_
_geom_bond_atom_site_label_1
_geom_bond_atom_site_label_2
_geom_bond_distance
O1 C5 1.451(6)
O1 C4 1.457(7)
O2 C2 1.400(6)
O3 C9 1.177(6)
O4 C9 1.335(6)
O4 C11 1.456(8)
O5 C12 1.206(5)
O6 C12 1.334(6)
O6 C13 1.476(6)
N1 C12 1.361(6)
N1 C1 1.450(6)
N1 C8 1.485(6)
N2 N3 1.235(6)
N2 C3 1.472(7)
N3 C6 1.479(6)
C1 C2 1.525(7)
C1 C6 1.556(7)
C2 C3 1.551(7)
C3 C4 1.518(7)
C4 C5 1.443(7)
C5 C6 1.533(7)
C6 C7 1.514(7)
C7 C8 1.523(7)
C8 C9 1.514(7)
C13 C15 1.493(9)
C13 C14 1.507(9)
C13 C16 1.560(9)

loop_
_geom_torsion_atom_site_label_1
_geom_torsion_atom_site_label_2
_geom_torsion_atom_site_label_3
_geom_torsion_atom_site_label_4
_geom_torsion
C3 N2 N3 C6 -0.5(6)
C12 N1 C1 C2 -48.3(6)
C8 N1 C1 C2 145.7(4)
C12 N1 C1 C6 -166.6(4)
C8 N1 C1 C6 27.4(5)
N1 C1 C2 O2 115.0(5)
C6 C1 C2 O2 -131.0(4)
N1 C1 C2 C3 -124.6(5)
C6 C1 C2 C3 -10.5(5)
N3 N2 C3 C4 55.1(6)
N3 N2 C3 C2 -61.6(5)
O2 C2 C3 N2 -177.0(4)
C1 C2 C3 N2 63.6(5)
O2 C2 C3 C4 65.7(5)
C1 C2 C3 C4 -53.7(5)
C5 O1 C4 C3 -101.2(5)
N2 C3 C4 C5 -50.9(6)
C2 C3 C4 C5 63.5(5)
N2 C3 C4 O1 14.9(6)
C2 C3 C4 O1 129.3(4)
C3 C4 C5 O1 107.3(5)
O1 C4 C5 C6 -109.7(4)
C3 C4 C5 C6 -2.4(6)
C4 O1 C5 C6 98.1(5)
N2 N3 C6 C7 169.7(4)
N2 N3 C6 C5 -55.6(5)
N2 N3 C6 C1 57.3(5)
C4 C5 C6 N3 53.9(5)
O1 C5 C6 N3 -11.7(6)
C4 C5 C6 C7 -177.4(4)
O1 C5 C6 C7 116.9(5)
C4 C5 C6 C1 -61.9(5)
O1 C5 C6 C1 -127.6(4)
N1 C1 C6 N3 78.4(4)
C2 C1 C6 N3 -46.5(5)
N1 C1 C6 C7 -38.2(4)
C2 C1 C6 C7 -163.1(4)
N1 C1 C6 C5 -165.8(4)
C2 C1 C6 C5 69.4(5)
N3 C6 C7 C8 -80.2(5)
C5 C6 C7 C8 151.6(4)
C1 C6 C7 C8 35.7(5)
C12 N1 C8 C9 -52.2(6)
C1 N1 C8 C9 113.7(5)
C12 N1 C8 C7 -171.7(4)
C1 N1 C8 C7 -5.9(5)
C6 C7 C8 N1 -19.2(5)
C6 C7 C8 C9 -138.9(4)
C11 O4 C9 O3 -0.7(9)
C11 O4 C9 C8 175.9(6)
N1 C8 C9 O3 -27.1(7)
C7 C8 C9 O3 88.5(7)
N1 C8 C9 O4 156.3(4)
C7 C8 C9 O4 -88.1(5)
C13 O6 C12 O5 -7.9(8)
C13 O6 C12 N1 173.2(5)
C1 N1 C12 O5 0.2(8)
C8 N1 C12 O5 164.5(5)
C1 N1 C12 O6 179.2(4)
C8 N1 C12 O6 -16.5(6)
C12 O6 C13 C15 -59.4(7)
C12 O6 C13 C14 -177.4(5)
C12 O6 C13 C16 64.7(7)

loop_
_cod_related_entry_id
_cod_related_entry_database
_cod_related_entry_code
1 ChemSpider 30660672
